data_4121403
loop_
_publ_author_name
'Turlington, Christopher R.'
'White, Peter S.'
'Brookhart, Maurice'
'Templeton, Joseph L.'

_publ_section_title
;
 Oxygen atom transfer to a half-sandwich iridium complex: clean oxidation
 yielding a molecular product.
;
_journal_issue 10
_journal_name_full 'Journal of the American Chemical Society'
_journal_page_first 3981
_journal_page_last 3994
_journal_paper_doi 10.1021/ja413023f
_journal_volume 136
_journal_year 2014
_chemical_formula_moiety 'C21 H23 Cl Ir N O2, 2(C H2 Cl2)'
_chemical_formula_sum 'C23 H27 Cl5 Ir N O2'
_chemical_formula_weight 718.91
_chemical_name_systematic
;
 ? 
;
_space_group_crystal_system triclinic
_space_group_IT_number 2
_space_group_name_Hall '-P 1'
_space_group_name_H-M_alt 'P -1'
_symmetry_space_group_name_Hall '-P 1'
_symmetry_space_group_name_H-M 'P -1'
_atom_sites_solution_hydrogens geom
_atom_sites_solution_primary iterative
_atom_sites_solution_secondary difmap
_audit_creation_date 2013-03-07
_audit_creation_method
;
  Olex2 1.2-beta
  (compiled Dec  5 2012 16:17:34, GUI svn.r4385)
;
_cell_angle_alpha 75.867(2)
_cell_angle_beta 87.839(2)
_cell_angle_gamma 74.111(2)
_cell_formula_units_Z 2
_cell_length_a 9.1491(4)
_cell_length_b 10.4209(4)
_cell_length_c 14.3917(6)
_cell_measurement_reflns_used 9883
_cell_measurement_temperature 100
_cell_measurement_theta_max 70.11
_cell_measurement_theta_min 3.17
_cell_volume 1279.14(9)
_computing_data_reduction 'SAINT v8.27A (Bruker, 2012)'
_computing_molecular_graphics
;
O. V. Dolomanov, L. J. Bourhis, R. J. Gildea, J. A. K. Howard and H. Puschmann,
OLEX2: a complete structure solution, refinement and analysis program.
J. Appl. Cryst. (2009). 42, 339-341.
;
_computing_publication_material
;
O. V. Dolomanov, L. J. Bourhis, R. J. Gildea, J. A. K. Howard and H. Puschmann,
OLEX2: a complete structure solution, refinement and analysis program.
J. Appl. Cryst. (2009). 42, 339-341.
;
_computing_structure_refinement
;
XL, G.M. Sheldrick, Acta Cryst.
(2008). A64, 112-122
;
_computing_structure_solution
;
olex2.solve (L.J. Bourhis, O.V. Dolomanov, R.J. Gildea, J.A.K. Howard,
H. Puschmann, in preparation, 2011)
;
_diffrn_ambient_temperature 100
_diffrn_measured_fraction_theta_full 0.967
_diffrn_measured_fraction_theta_max 0.967
_diffrn_measurement_device_type 'Bruker APEX-II CCD'
_diffrn_measurement_method '\f and \w scans'
_diffrn_radiation_monochromator graphite
_diffrn_radiation_type CuK\a
_diffrn_radiation_wavelength 1.54178
_diffrn_reflns_av_R_equivalents 0.0304
_diffrn_reflns_av_unetI/netI 0.0225
_diffrn_reflns_limit_h_max 11
_diffrn_reflns_limit_h_min -10
_diffrn_reflns_limit_k_max 12
_diffrn_reflns_limit_k_min -12
_diffrn_reflns_limit_l_max 17
_diffrn_reflns_limit_l_min -17
_diffrn_reflns_number 23060
_diffrn_reflns_theta_full 70.17
_diffrn_reflns_theta_max 70.17
_diffrn_reflns_theta_min 3.17
_diffrn_source 'fine-focus sealed tube'
_diffrn_standards_number 0
_exptl_absorpt_coefficient_mu 15.083
_exptl_absorpt_correction_T_max 0.3833
_exptl_absorpt_correction_T_min 0.1464
_exptl_absorpt_correction_type numerical
_exptl_absorpt_process_details
;
SADABS-2012/1 (Bruker,2012) was used for absorption correction.
wR2(int) was 0.0680 before and 0.0410 after correction.
The Ratio of minimum to maximum transmission is 0.3819.
The \l/2 correction factor is 0.0015.
;
_exptl_crystal_colour 'clear orange'
_exptl_crystal_colour_lustre clear
_exptl_crystal_colour_primary orange
_exptl_crystal_density_diffrn 1.867
_exptl_crystal_density_method 'not measured'
_exptl_crystal_description block
_exptl_crystal_F_000 700
_exptl_crystal_size_max 0.237
_exptl_crystal_size_mid 0.173
_exptl_crystal_size_min 0.109
_refine_diff_density_max 1.011
_refine_diff_density_min -0.780
_refine_diff_density_rms 0.098
_refine_ls_extinction_method none
_refine_ls_goodness_of_fit_ref 1.086
_refine_ls_hydrogen_treatment constr
_refine_ls_matrix_type full
_refine_ls_number_parameters 294
_refine_ls_number_reflns 4711
_refine_ls_number_restraints 0
_refine_ls_restrained_S_all 1.086
_refine_ls_R_factor_all 0.0225
_refine_ls_R_factor_gt 0.0216
_refine_ls_shift/su_max 0.001
_refine_ls_shift/su_mean 0.000
_refine_ls_structure_factor_coef Fsqd
_refine_ls_weighting_details 'calc w=1/[\s^2^(Fo^2^)+(0.0272P)^2^+1.8818P] where P=(Fo^2^+2Fc^2^)/3'
_refine_ls_weighting_scheme calc
_refine_ls_wR_factor_gt 0.0524
_refine_ls_wR_factor_ref 0.0529
_reflns_number_gt 4562
_reflns_number_total 4711
_reflns_threshold_expression >2sigma(I)
_cod_data_source_file ja413023f_si_002.cif
_cod_data_source_block x1303002
_cod_database_code 4121403
_olex2_refinement_description
;
1. Fixed Uiso
 At 1.2 times of:
  {H22A,H22B} of C22, {H23A,H23B} of C23, H10 of C10, H9 of C9, H4 of C4, H8
  of C8, H5 of C5, H3 of C3, H11 of C11, H2 of C2
 At 1.5 times of:
  {H17A,H17B,H17C} of C17, {H18A,H18B,H18C} of C18, {H19A,H19B,H19C} of C19,
  {H20A,H20B,H20C} of C20, {H21A,H21B,H21C} of C21
2.a Secondary CH2 refined with riding coordinates:
 C22(H22A,H22B), C23(H23A,H23B)
2.b Aromatic/amide H refined with riding coordinates:
 C2(H2), C3(H3), C4(H4), C5(H5), C8(H8), C9(H9), C10(H10), C11(H11)
2.c Idealised Me refined as rotating group:
 C17(H17A,H17B,H17C), C18(H18A,H18B,H18C), C19(H19A,H19B,H19C), C20(H20A,H20B,
 H20C), C21(H21A,H21B,H21C)
;

loop_
_space_group_symop_id
_space_group_symop_operation_xyz
1 'x, y, z'
2 '-x, -y, -z'

loop_
_atom_site_label
_atom_site_type_symbol
_atom_site_fract_x
_atom_site_fract_y
_atom_site_fract_z
_atom_site_U_iso_or_equiv
_atom_site_adp_type
_atom_site_occupancy
_atom_site_symmetry_multiplicity
_atom_site_calc_flag
_atom_site_refinement_flags
Ir1 Ir 0.212209(14) 0.508192(12) 0.290332(8) 0.01329(5) Uani 1 1 d .
Cl1 Cl 0.48576(8) 0.45401(8) 0.28467(5) 0.01987(15) Uani 1 1 d .
O1 O 0.2207(2) 0.6665(2) 0.16941(15) 0.0166(4) Uani 1 1 d .
O2 O 0.2017(3) 0.4008(2) 0.18507(15) 0.0169(4) Uani 1 1 d .
N1 N 0.2917(3) 0.4027(3) 0.10843(18) 0.0164(5) Uani 1 1 d .
C1 C 0.1153(4) 0.7035(3) 0.0988(2) 0.0181(6) Uani 1 1 d .
C2 C -0.0010(4) 0.8268(3) 0.0876(2) 0.0222(7) Uani 1 1 d .
H2 H -0.0085 0.8795 0.1337 0.027 Uiso 1 1 calc R
C3 C -0.1048(4) 0.8735(4) 0.0112(3) 0.0266(8) Uani 1 1 d .
H3 H -0.1825 0.9571 0.0060 0.032 Uiso 1 1 calc R
C4 C -0.0968(4) 0.7998(4) -0.0575(3) 0.0258(7) Uani 1 1 d .
H4 H -0.1684 0.8320 -0.1098 0.031 Uiso 1 1 calc R
C5 C 0.0182(4) 0.6775(3) -0.0489(2) 0.0214(7) Uani 1 1 d .
H5 H 0.0254 0.6267 -0.0962 0.026 Uiso 1 1 calc R
C6 C 0.1232(4) 0.6285(3) 0.0285(2) 0.0181(6) Uani 1 1 d .
C7 C 0.2509(4) 0.5058(3) 0.0279(2) 0.0169(6) Uani 1 1 d .
C8 C 0.3341(4) 0.4891(3) -0.0541(2) 0.0206(7) Uani 1 1 d .
H8 H 0.3069 0.5575 -0.1125 0.025 Uiso 1 1 calc R
C9 C 0.4552(4) 0.3747(3) -0.0514(2) 0.0215(7) Uani 1 1 d .
H9 H 0.5107 0.3646 -0.1076 0.026 Uiso 1 1 calc R
C10 C 0.4952(4) 0.2747(3) 0.0337(2) 0.0218(7) Uani 1 1 d .
H10 H 0.5794 0.1964 0.0370 0.026 Uiso 1 1 calc R
C11 C 0.4114(4) 0.2908(3) 0.1128(2) 0.0203(7) Uani 1 1 d .
H11 H 0.4374 0.2228 0.1715 0.024 Uiso 1 1 calc R
C12 C 0.0476(4) 0.6252(3) 0.3687(2) 0.0186(6) Uani 1 1 d .
C13 C -0.0127(4) 0.5258(3) 0.3395(2) 0.0184(6) Uani 1 1 d .
C14 C 0.0849(4) 0.3907(3) 0.3838(2) 0.0175(6) Uani 1 1 d .
C15 C 0.2034(4) 0.4066(3) 0.4385(2) 0.0175(6) Uani 1 1 d .
C16 C 0.1819(4) 0.5527(3) 0.4275(2) 0.0167(6) Uani 1 1 d .
C17 C -0.0185(4) 0.7773(3) 0.3426(2) 0.0241(7) Uani 1 1 d .
H17A H 0.0629 0.8223 0.3244 0.036 Uiso 1 1 calc R
H17B H -0.0708 0.8067 0.3977 0.036 Uiso 1 1 calc R
H17C H -0.0913 0.8029 0.2885 0.036 Uiso 1 1 calc R
C18 C -0.1513(4) 0.5548(4) 0.2769(3) 0.0256(7) Uani 1 1 d .
H18A H -0.1616 0.6412 0.2282 0.038 Uiso 1 1 calc R
H18B H -0.2416 0.5627 0.3162 0.038 Uiso 1 1 calc R
H18C H -0.1410 0.4795 0.2454 0.038 Uiso 1 1 calc R
C19 C 0.0664(4) 0.2577(4) 0.3711(2) 0.0241(7) Uani 1 1 d .
H19A H 0.0422 0.2672 0.3036 0.036 Uiso 1 1 calc R
H19B H -0.0164 0.2338 0.4107 0.036 Uiso 1 1 calc R
H19C H 0.1611 0.1849 0.3908 0.036 Uiso 1 1 calc R
C20 C 0.3302(4) 0.2947(3) 0.4960(2) 0.0225(7) Uani 1 1 d .
H20A H 0.3393 0.2088 0.4770 0.034 Uiso 1 1 calc R
H20B H 0.3084 0.2817 0.5644 0.034 Uiso 1 1 calc R
H20C H 0.4258 0.3205 0.4843 0.034 Uiso 1 1 calc R
C21 C 0.2792(4) 0.6157(4) 0.4737(2) 0.0225(7) Uani 1 1 d .
H21A H 0.3866 0.5719 0.4655 0.034 Uiso 1 1 calc R
H21B H 0.2586 0.6021 0.5422 0.034 Uiso 1 1 calc R
H21C H 0.2560 0.7144 0.4435 0.034 Uiso 1 1 calc R
Cl2 Cl 0.44842(13) 0.10598(11) 0.83783(8) 0.0446(3) Uani 1 1 d .
Cl3 Cl 0.67312(14) 0.04462(11) 0.69555(8) 0.0425(2) Uani 1 1 d .
C22 C 0.5844(5) 0.1650(4) 0.7620(3) 0.0336(9) Uani 1 1 d .
H22A H 0.6621 0.1801 0.8010 0.040 Uiso 1 1 calc R
H22B H 0.5342 0.2540 0.7175 0.040 Uiso 1 1 calc R
Cl4 Cl 0.19563(11) 0.86747(9) 0.76696(6) 0.03243(19) Uani 1 1 d .
Cl5 Cl 0.24795(12) 0.93142(9) 0.56047(6) 0.0335(2) Uani 1 1 d .
C23 C 0.3286(4) 0.8948(4) 0.6772(3) 0.0286(8) Uani 1 1 d .
H23A H 0.4161 0.8116 0.6866 0.034 Uiso 1 1 calc R
H23B H 0.3670 0.9724 0.6834 0.034 Uiso 1 1 calc R

loop_
_atom_site_aniso_label
_atom_site_aniso_U_11
_atom_site_aniso_U_22
_atom_site_aniso_U_33
_atom_site_aniso_U_23
_atom_site_aniso_U_13
_atom_site_aniso_U_12
Ir1 0.01321(8) 0.01625(8) 0.01125(7) -0.00403(5) 0.00200(5) -0.00501(5)
Cl1 0.0146(4) 0.0256(4) 0.0187(3) -0.0047(3) 0.0025(3) -0.0052(3)
O1 0.0192(12) 0.0205(11) 0.0121(10) -0.0036(8) 0.0017(8) -0.0087(9)
O2 0.0221(12) 0.0229(11) 0.0101(10) -0.0071(8) 0.0067(8) -0.0114(9)
N1 0.0208(14) 0.0205(13) 0.0120(12) -0.0072(10) 0.0043(10) -0.0097(10)
C1 0.0182(17) 0.0206(15) 0.0158(15) 0.0004(12) 0.0026(12) -0.0103(12)
C2 0.0243(18) 0.0202(16) 0.0212(17) -0.0028(13) 0.0041(13) -0.0071(13)
C3 0.0216(19) 0.0205(16) 0.0325(19) 0.0015(14) 0.0030(14) -0.0042(13)
C4 0.0235(18) 0.0276(18) 0.0237(17) 0.0029(14) -0.0065(14) -0.0098(14)
C5 0.0243(18) 0.0222(16) 0.0190(16) -0.0014(13) -0.0006(13) -0.0113(13)
C6 0.0181(17) 0.0195(15) 0.0176(15) -0.0009(12) 0.0023(12) -0.0100(12)
C7 0.0190(16) 0.0210(16) 0.0144(15) -0.0054(12) -0.0006(12) -0.0103(12)
C8 0.0257(18) 0.0245(16) 0.0160(15) -0.0070(13) 0.0006(13) -0.0125(13)
C9 0.0262(18) 0.0274(17) 0.0177(16) -0.0118(13) 0.0073(13) -0.0136(14)
C10 0.0227(18) 0.0219(16) 0.0236(17) -0.0101(13) 0.0029(13) -0.0068(13)
C11 0.0215(17) 0.0198(16) 0.0188(16) -0.0041(13) -0.0023(13) -0.0048(12)
C12 0.0181(17) 0.0237(16) 0.0157(15) -0.0085(13) 0.0071(12) -0.0063(13)
C13 0.0140(16) 0.0274(17) 0.0149(15) -0.0062(13) 0.0068(12) -0.0073(12)
C14 0.0179(16) 0.0230(16) 0.0136(14) -0.0044(12) 0.0074(12) -0.0099(12)
C15 0.0208(17) 0.0217(16) 0.0098(14) -0.0015(12) 0.0060(12) -0.0083(12)
C16 0.0204(17) 0.0219(16) 0.0107(14) -0.0085(12) 0.0060(12) -0.0071(12)
C17 0.0243(19) 0.0232(17) 0.0223(17) -0.0058(14) 0.0045(13) -0.0026(13)
C18 0.0200(18) 0.0348(19) 0.0221(17) -0.0062(14) -0.0009(14) -0.0079(14)
C19 0.0283(19) 0.0280(18) 0.0215(17) -0.0082(14) 0.0053(14) -0.0152(14)
C20 0.0224(18) 0.0245(17) 0.0184(16) -0.0025(13) -0.0007(13) -0.0050(13)
C21 0.0277(19) 0.0264(17) 0.0170(16) -0.0082(13) 0.0013(13) -0.0107(14)
Cl2 0.0543(7) 0.0396(5) 0.0514(6) -0.0232(5) 0.0239(5) -0.0239(5)
Cl3 0.0600(7) 0.0377(5) 0.0409(5) -0.0200(4) 0.0226(5) -0.0249(5)
C22 0.031(2) 0.0288(19) 0.047(2) -0.0150(17) 0.0075(17) -0.0142(16)
Cl4 0.0387(5) 0.0293(4) 0.0265(4) -0.0027(3) 0.0003(4) -0.0082(4)
Cl5 0.0500(6) 0.0267(4) 0.0251(4) -0.0063(3) -0.0011(4) -0.0122(4)
C23 0.031(2) 0.0282(18) 0.0263(18) -0.0056(15) 0.0006(15) -0.0080(15)

loop_
_atom_type_symbol
_atom_type_description
_atom_type_scat_dispersion_real
_atom_type_scat_dispersion_imag
_atom_type_scat_source
C C 0.0181 0.0091 'International Tables Vol C Tables 4.2.6.8 and 6.1.1.4'
H H 0.0000 0.0000 'International Tables Vol C Tables 4.2.6.8 and 6.1.1.4'
Cl Cl 0.3639 0.7018 'International Tables Vol C Tables 4.2.6.8 and 6.1.1.4'
Ir Ir -4.7710 6.5667 'International Tables Vol C Tables 4.2.6.8 and 6.1.1.4'
N N 0.0311 0.0180 'International Tables Vol C Tables 4.2.6.8 and 6.1.1.4'
O O 0.0492 0.0322 'International Tables Vol C Tables 4.2.6.8 and 6.1.1.4'

loop_
_geom_angle_atom_site_label_1
_geom_angle_atom_site_label_2
_geom_angle_atom_site_label_3
_geom_angle
O1 Ir1 Cl1 83.59(6)
O1 Ir1 O2 82.44(8)
O1 Ir1 C12 98.77(10)
O1 Ir1 C13 111.98(11)
O1 Ir1 C14 149.78(11)
O1 Ir1 C15 158.76(11)
O1 Ir1 C16 119.30(10)
O2 Ir1 Cl1 91.67(6)
O2 Ir1 C12 134.80(11)
O2 Ir1 C13 97.71(11)
O2 Ir1 C14 90.26(10)
O2 Ir1 C15 118.76(10)
O2 Ir1 C16 156.34(10)
C12 Ir1 Cl1 133.50(9)
C12 Ir1 C15 66.02(12)
C13 Ir1 Cl1 162.68(9)
C13 Ir1 C12 39.73(12)
C13 Ir1 C14 39.87(12)
C13 Ir1 C15 66.50(12)
C13 Ir1 C16 66.70(12)
C14 Ir1 Cl1 126.08(9)
C14 Ir1 C12 66.23(12)
C14 Ir1 C15 39.13(12)
C15 Ir1 Cl1 96.23(9)
C16 Ir1 Cl1 99.55(9)
C16 Ir1 C12 39.27(12)
C16 Ir1 C14 66.29(12)
C16 Ir1 C15 39.65(12)
C1 O1 Ir1 119.64(19)
N1 O2 Ir1 123.36(17)
O2 N1 C7 120.1(3)
O2 N1 C11 116.7(3)
C11 N1 C7 122.8(3)
O1 C1 C2 120.3(3)
O1 C1 C6 122.1(3)
C2 C1 C6 117.4(3)
C1 C2 H2 119.1
C3 C2 C1 121.8(3)
C3 C2 H2 119.1
C2 C3 H3 119.7
C4 C3 C2 120.6(3)
C4 C3 H3 119.7
C3 C4 H4 120.5
C3 C4 C5 118.9(3)
C5 C4 H4 120.5
C4 C5 H5 119.5
C4 C5 C6 121.0(3)
C6 C5 H5 119.5
C1 C6 C7 121.5(3)
C5 C6 C1 120.2(3)
C5 C6 C7 117.9(3)
N1 C7 C6 120.4(3)
N1 C7 C8 117.0(3)
C8 C7 C6 122.6(3)
C7 C8 H8 119.5
C9 C8 C7 121.1(3)
C9 C8 H8 119.5
C8 C9 H9 120.2
C8 C9 C10 119.5(3)
C10 C9 H9 120.2
C9 C10 H10 120.5
C11 C10 C9 118.9(3)
C11 C10 H10 120.5
N1 C11 C10 120.7(3)
N1 C11 H11 119.7
C10 C11 H11 119.7
C13 C12 Ir1 69.72(17)
C13 C12 C17 126.0(3)
C16 C12 Ir1 69.99(17)
C16 C12 C13 108.5(3)
C16 C12 C17 125.6(3)
C17 C12 Ir1 126.3(2)
C12 C13 Ir1 70.55(18)
C12 C13 C14 107.0(3)
C12 C13 C18 127.2(3)
C14 C13 Ir1 70.12(18)
C14 C13 C18 125.8(3)
C18 C13 Ir1 125.2(2)
C13 C14 Ir1 70.01(17)
C13 C14 C19 125.1(3)
C15 C14 Ir1 71.16(17)
C15 C14 C13 108.8(3)
C15 C14 C19 126.1(3)
C19 C14 Ir1 123.3(2)
C14 C15 Ir1 69.71(17)
C14 C15 C16 107.7(3)
C14 C15 C20 127.3(3)
C16 C15 Ir1 69.45(17)
C16 C15 C20 125.1(3)
C20 C15 Ir1 125.4(2)
C12 C16 Ir1 70.73(17)
C12 C16 C15 108.1(3)
C12 C16 C21 126.2(3)
C15 C16 Ir1 70.90(17)
C15 C16 C21 125.7(3)
C21 C16 Ir1 126.2(2)
C12 C17 H17A 109.5
C12 C17 H17B 109.5
C12 C17 H17C 109.5
H17A C17 H17B 109.5
H17A C17 H17C 109.5
H17B C17 H17C 109.5
C13 C18 H18A 109.5
C13 C18 H18B 109.5
C13 C18 H18C 109.5
H18A C18 H18B 109.5
H18A C18 H18C 109.5
H18B C18 H18C 109.5
C14 C19 H19A 109.5
C14 C19 H19B 109.5
C14 C19 H19C 109.5
H19A C19 H19B 109.5
H19A C19 H19C 109.5
H19B C19 H19C 109.5
C15 C20 H20A 109.5
C15 C20 H20B 109.5
C15 C20 H20C 109.5
H20A C20 H20B 109.5
H20A C20 H20C 109.5
H20B C20 H20C 109.5
C16 C21 H21A 109.5
C16 C21 H21B 109.5
C16 C21 H21C 109.5
H21A C21 H21B 109.5
H21A C21 H21C 109.5
H21B C21 H21C 109.5
Cl2 C22 Cl3 110.8(2)
Cl2 C22 H22A 109.5
Cl2 C22 H22B 109.5
Cl3 C22 H22A 109.5
Cl3 C22 H22B 109.5
H22A C22 H22B 108.1
Cl4 C23 Cl5 112.0(2)
Cl4 C23 H23A 109.2
Cl4 C23 H23B 109.2
Cl5 C23 H23A 109.2
Cl5 C23 H23B 109.2
H23A C23 H23B 107.9

loop_
_geom_bond_atom_site_label_1
_geom_bond_atom_site_label_2
_geom_bond_distance
Ir1 Cl1 2.4130(7)
Ir1 O1 2.101(2)
Ir1 O2 2.111(2)
Ir1 C12 2.136(3)
Ir1 C13 2.125(3)
Ir1 C14 2.127(3)
Ir1 C15 2.146(3)
Ir1 C16 2.127(3)
O1 C1 1.338(4)
O2 N1 1.350(3)
N1 C7 1.357(4)
N1 C11 1.354(4)
C1 C2 1.404(5)
C1 C6 1.411(5)
C2 H2 0.9500
C2 C3 1.382(5)
C3 H3 0.9500
C3 C4 1.381(5)
C4 H4 0.9500
C4 C5 1.395(5)
C5 H5 0.9500
C5 C6 1.399(5)
C6 C7 1.479(4)
C7 C8 1.400(4)
C8 H8 0.9500
C8 C9 1.381(5)
C9 H9 0.9500
C9 C10 1.387(5)
C10 H10 0.9500
C10 C11 1.367(5)
C11 H11 0.9500
C12 C13 1.448(5)
C12 C16 1.433(5)
C12 C17 1.490(4)
C13 C14 1.450(5)
C13 C18 1.502(4)
C14 C15 1.431(5)
C14 C19 1.496(5)
C15 C16 1.449(4)
C15 C20 1.500(4)
C16 C21 1.498(4)
C17 H17A 0.9800
C17 H17B 0.9800
C17 H17C 0.9800
C18 H18A 0.9800
C18 H18B 0.9800
C18 H18C 0.9800
C19 H19A 0.9800
C19 H19B 0.9800
C19 H19C 0.9800
C20 H20A 0.9800
C20 H20B 0.9800
C20 H20C 0.9800
C21 H21A 0.9800
C21 H21B 0.9800
C21 H21C 0.9800
Cl2 C22 1.762(4)
Cl3 C22 1.766(4)
C22 H22A 0.9900
C22 H22B 0.9900
Cl4 C23 1.767(4)
Cl5 C23 1.771(4)
C23 H23A 0.9900
C23 H23B 0.9900

loop_
_geom_torsion_atom_site_label_1
_geom_torsion_atom_site_label_2
_geom_torsion_atom_site_label_3
_geom_torsion_atom_site_label_4
_geom_torsion
Ir1 O1 C1 C2 105.4(3)
Ir1 O1 C1 C6 -80.2(3)
Ir1 O2 N1 C7 -85.4(3)
Ir1 O2 N1 C11 102.0(3)
Ir1 C12 C13 C14 61.0(2)
Ir1 C12 C13 C18 -120.0(3)
Ir1 C12 C16 C15 -61.4(2)
Ir1 C12 C16 C21 121.3(3)
Ir1 C13 C14 C15 60.9(2)
Ir1 C13 C14 C19 -117.3(3)
Ir1 C14 C15 C16 59.3(2)
Ir1 C14 C15 C20 -119.7(3)
Ir1 C15 C16 C12 61.3(2)
Ir1 C15 C16 C21 -121.4(3)
Cl1 Ir1 O1 C1 144.6(2)
Cl1 Ir1 O2 N1 -38.8(2)
Cl1 Ir1 C12 C13 -156.53(15)
Cl1 Ir1 C12 C16 -36.9(2)
Cl1 Ir1 C12 C17 83.1(3)
Cl1 Ir1 C13 C12 76.1(4)
Cl1 Ir1 C13 C14 -41.1(4)
Cl1 Ir1 C13 C18 -161.5(2)
Cl1 Ir1 C14 C13 165.98(15)
Cl1 Ir1 C14 C15 46.9(2)
Cl1 Ir1 C14 C19 -74.5(3)
Cl1 Ir1 C15 C14 -143.57(18)
Cl1 Ir1 C15 C16 97.46(18)
Cl1 Ir1 C15 C20 -21.6(3)
Cl1 Ir1 C16 C12 153.77(17)
Cl1 Ir1 C16 C15 -88.25(18)
Cl1 Ir1 C16 C21 32.5(3)
O1 Ir1 O2 N1 44.6(2)
O1 Ir1 C12 C13 114.00(18)
O1 Ir1 C12 C16 -126.40(18)
O1 Ir1 C12 C17 -6.4(3)
O1 Ir1 C13 C12 -76.80(19)
O1 Ir1 C13 C14 166.02(17)
O1 Ir1 C13 C18 45.6(3)
O1 Ir1 C14 C13 -26.4(3)
O1 Ir1 C14 C15 -145.5(2)
O1 Ir1 C14 C19 93.1(3)
O1 Ir1 C15 C14 128.1(3)
O1 Ir1 C15 C16 9.1(4)
O1 Ir1 C15 C20 -109.9(3)
O1 Ir1 C16 C12 65.8(2)
O1 Ir1 C16 C15 -176.22(16)
O1 Ir1 C16 C21 -55.5(3)
O1 C1 C2 C3 175.0(3)
O1 C1 C6 C5 -174.3(3)
O1 C1 C6 C7 -1.4(5)
O2 Ir1 O1 C1 52.1(2)
O2 Ir1 C12 C13 26.0(2)
O2 Ir1 C12 C16 145.57(17)
O2 Ir1 C12 C17 -94.4(3)
O2 Ir1 C13 C12 -161.73(18)
O2 Ir1 C13 C14 81.09(18)
O2 Ir1 C13 C18 -39.3(3)
O2 Ir1 C14 C13 -101.76(18)
O2 Ir1 C14 C15 139.18(19)
O2 Ir1 C14 C19 17.8(3)
O2 Ir1 C15 C14 -48.2(2)
O2 Ir1 C15 C16 -167.18(17)
O2 Ir1 C15 C20 73.7(3)
O2 Ir1 C16 C12 -89.0(3)
O2 Ir1 C16 C15 29.0(4)
O2 Ir1 C16 C21 149.7(3)
O2 N1 C7 C6 10.5(4)
O2 N1 C7 C8 -169.0(3)
O2 N1 C11 C10 170.4(3)
N1 C7 C8 C9 -2.1(5)
C1 C2 C3 C4 -0.4(5)
C1 C6 C7 N1 51.3(4)
C1 C6 C7 C8 -129.2(3)
C2 C1 C6 C5 0.3(4)
C2 C1 C6 C7 173.2(3)
C2 C3 C4 C5 -0.2(5)
C3 C4 C5 C6 0.7(5)
C4 C5 C6 C1 -0.8(5)
C4 C5 C6 C7 -174.0(3)
C5 C6 C7 N1 -135.6(3)
C5 C6 C7 C8 43.9(4)
C6 C1 C2 C3 0.3(5)
C6 C7 C8 C9 178.4(3)
C7 N1 C11 C10 -2.0(5)
C7 C8 C9 C10 0.0(5)
C8 C9 C10 C11 1.3(5)
C9 C10 C11 N1 -0.3(5)
C11 N1 C7 C6 -177.3(3)
C11 N1 C7 C8 3.2(4)
C12 Ir1 O1 C1 -82.3(2)
C12 Ir1 O2 N1 139.4(2)
C12 Ir1 C13 C14 -117.2(3)
C12 Ir1 C13 C18 122.4(4)
C12 Ir1 C14 C13 38.41(19)
C12 Ir1 C14 C15 -80.7(2)
C12 Ir1 C14 C19 157.9(3)
C12 Ir1 C15 C14 81.2(2)
C12 Ir1 C15 C16 -37.72(19)
C12 Ir1 C15 C20 -156.8(3)
C12 Ir1 C16 C15 118.0(3)
C12 Ir1 C16 C21 -121.3(4)
C12 C13 C14 Ir1 -61.3(2)
C12 C13 C14 C15 -0.4(3)
C12 C13 C14 C19 -178.5(3)
C13 Ir1 O1 C1 -43.2(3)
C13 Ir1 O2 N1 155.8(2)
C13 Ir1 C12 C16 119.6(3)
C13 Ir1 C12 C17 -120.4(4)
C13 Ir1 C14 C15 -119.1(3)
C13 Ir1 C14 C19 119.5(4)
C13 Ir1 C15 C14 37.67(19)
C13 Ir1 C15 C16 -81.3(2)
C13 Ir1 C15 C20 159.6(3)
C13 Ir1 C16 C12 -37.24(19)
C13 Ir1 C16 C15 80.7(2)
C13 Ir1 C16 C21 -158.5(3)
C13 C12 C16 Ir1 59.3(2)
C13 C12 C16 C15 -2.1(3)
C13 C12 C16 C21 -179.4(3)
C13 C14 C15 Ir1 -60.2(2)
C13 C14 C15 C16 -0.9(3)
C13 C14 C15 C20 -179.8(3)
C14 Ir1 O1 C1 -25.3(3)
C14 Ir1 O2 N1 -164.9(2)
C14 Ir1 C12 C13 -38.55(18)
C14 Ir1 C12 C16 81.0(2)
C14 Ir1 C12 C17 -158.9(3)
C14 Ir1 C13 C12 117.2(3)
C14 Ir1 C13 C18 -120.4(4)
C14 Ir1 C15 C16 -119.0(3)
C14 Ir1 C15 C20 122.0(4)
C14 Ir1 C16 C12 -80.9(2)
C14 Ir1 C16 C15 37.09(19)
C14 Ir1 C16 C21 157.8(3)
C14 C15 C16 Ir1 -59.5(2)
C14 C15 C16 C12 1.8(3)
C14 C15 C16 C21 179.1(3)
C15 Ir1 O1 C1 -124.7(3)
C15 Ir1 O2 N1 -136.8(2)
C15 Ir1 C12 C13 -81.5(2)
C15 Ir1 C12 C16 38.08(18)
C15 Ir1 C12 C17 158.1(3)
C15 Ir1 C13 C12 80.2(2)
C15 Ir1 C13 C14 -36.98(18)
C15 Ir1 C13 C18 -157.4(3)
C15 Ir1 C14 C13 119.1(3)
C15 Ir1 C14 C19 -121.4(4)
C15 Ir1 C16 C12 -118.0(3)
C15 Ir1 C16 C21 120.7(4)
C16 Ir1 O1 C1 -118.0(2)
C16 Ir1 O2 N1 -157.4(3)
C16 Ir1 C12 C13 -119.6(3)
C16 Ir1 C12 C17 120.0(4)
C16 Ir1 C13 C12 36.82(18)
C16 Ir1 C13 C14 -80.4(2)
C16 Ir1 C13 C18 159.2(3)
C16 Ir1 C14 C13 81.5(2)
C16 Ir1 C14 C15 -37.57(19)
C16 Ir1 C14 C19 -159.0(3)
C16 Ir1 C15 C14 119.0(3)
C16 Ir1 C15 C20 -119.1(4)
C16 C12 C13 Ir1 -59.5(2)
C16 C12 C13 C14 1.5(3)
C16 C12 C13 C18 -179.4(3)
C17 C12 C13 Ir1 120.8(3)
C17 C12 C13 C14 -178.2(3)
C17 C12 C13 C18 0.8(5)
C17 C12 C16 Ir1 -121.0(3)
C17 C12 C16 C15 177.6(3)
C17 C12 C16 C21 0.4(5)
C18 C13 C14 Ir1 119.7(3)
C18 C13 C14 C15 -179.4(3)
C18 C13 C14 C19 2.4(5)
C19 C14 C15 Ir1 118.0(3)
C19 C14 C15 C16 177.3(3)
C19 C14 C15 C20 -1.7(5)
C20 C15 C16 Ir1 119.5(3)
C20 C15 C16 C12 -179.2(3)
C20 C15 C16 C21 -1.9(5)
